data_7033772
loop_
_publ_author_name
'Cao, Deng-Ke'
'Wei, Ruo-Hong'
'Li, Xiao-Xiong'
'Chen, Jun-Feng'
'Ward, Michael D.'

_publ_section_title
;
 Heteroleptic Ir(iii) complexes based on 2-(2,4-difluorophenyl)-pyridine
 and bisthienylethene: structures, luminescence and photochromic
 properties.
;
_journal_issue 9
_journal_name_full 'Dalton transactions (Cambridge, England : 2003)'
_journal_page_first 4289
_journal_page_last 4296
_journal_paper_doi 10.1039/c4dt03973d
_journal_volume 44
_journal_year 2015
_chemical_formula_sum 'C49 H35 F4 Ir N4 O S2'
_chemical_formula_weight 1028.13
_chemical_name_systematic
; 
 ? 
;
_space_group_IT_number 14
_symmetry_cell_setting monoclinic
_symmetry_space_group_name_Hall '-P 2ybc'
_symmetry_space_group_name_H-M 'P 1 21/c 1'
_atom_sites_solution_hydrogens geom
_atom_sites_solution_primary direct
_atom_sites_solution_secondary difmap
_audit_creation_method SHELXL-97
_audit_update_record
;
2014-09-07 deposited with the CCDC.
2015-01-22 downloaded from the CCDC.
;
_cell_angle_alpha 90.00
_cell_angle_beta 114.8960(10)
_cell_angle_gamma 90.00
_cell_formula_units_Z 4
_cell_length_a 13.1823(5)
_cell_length_b 24.5037(10)
_cell_length_c 14.8078(6)
_cell_measurement_reflns_used 4729
_cell_measurement_temperature 293(2)
_cell_measurement_theta_max 21.80
_cell_measurement_theta_min 2.25
_cell_volume 4338.7(3)
_computing_cell_refinement SMART
_computing_data_collection 'SMART (Bruker, 2000)'
_computing_data_reduction 'SAINT (Bruker, 2000)'
_computing_molecular_graphics SHELXTL
_computing_publication_material SHELXTL
_computing_structure_refinement SHELXTL
_computing_structure_solution 'SHELXTL (Bruker, 2000)'
_diffrn_ambient_temperature 293(2)
_diffrn_measured_fraction_theta_full 0.998
_diffrn_measured_fraction_theta_max 0.998
_diffrn_measurement_device_type 'Bruker Smart Aepex CCD area detector'
_diffrn_measurement_method 'phi and omega scans'
_diffrn_radiation_monochromator graphite
_diffrn_radiation_source 'fine-focus sealed tube'
_diffrn_radiation_type MoK\a
_diffrn_radiation_wavelength 0.71073
_diffrn_reflns_av_R_equivalents 0.0466
_diffrn_reflns_av_sigmaI/netI 0.0572
_diffrn_reflns_limit_h_max 17
_diffrn_reflns_limit_h_min -16
_diffrn_reflns_limit_k_max 31
_diffrn_reflns_limit_k_min -30
_diffrn_reflns_limit_l_max 19
_diffrn_reflns_limit_l_min -17
_diffrn_reflns_number 29341
_diffrn_reflns_theta_full 27.51
_diffrn_reflns_theta_max 27.51
_diffrn_reflns_theta_min 1.70
_exptl_absorpt_coefficient_mu 3.233
_exptl_absorpt_correction_T_max 0.524
_exptl_absorpt_correction_T_min 0.465
_exptl_absorpt_correction_type multi-scan
_exptl_absorpt_process_details 'SADABS; Bruker, 2000'
_exptl_crystal_colour yellow
_exptl_crystal_density_diffrn 1.574
_exptl_crystal_density_method 'not measured'
_exptl_crystal_description blocky
_exptl_crystal_F_000 2040
_exptl_crystal_size_max 0.25
_exptl_crystal_size_mid 0.2
_exptl_crystal_size_min 0.2
_refine_diff_density_max 1.877
_refine_diff_density_min -1.156
_refine_diff_density_rms 0.112
_refine_ls_extinction_method none
_refine_ls_goodness_of_fit_ref 1.001
_refine_ls_hydrogen_treatment constr
_refine_ls_matrix_type full
_refine_ls_number_parameters 550
_refine_ls_number_reflns 9969
_refine_ls_number_restraints 101
_refine_ls_restrained_S_all 1.023
_refine_ls_R_factor_all 0.0830
_refine_ls_R_factor_gt 0.0466
_refine_ls_shift/su_max 0.000
_refine_ls_shift/su_mean 0.000
_refine_ls_structure_factor_coef Fsqd
_refine_ls_weighting_details 'calc w=1/[\s^2^(Fo^2^)+(0.0830P)^2^+0.0707P] where P=(Fo^2^+2Fc^2^)/3'
_refine_ls_weighting_scheme calc
_refine_ls_wR_factor_gt 0.1289
_refine_ls_wR_factor_ref 0.1472
_reflns_number_gt 6508
_reflns_number_total 9969
_reflns_threshold_expression >2sigma(I)
_cod_data_source_file c4dt03973d2.cif
_cod_data_source_block 1
_cod_depositor_comments
;
The following automatic conversions were performed:

'_symmetry_cell_setting' value 'Monoclinic' changed to 'monoclinic'
according to
/usr/data/users/saulius/crontab/automatic-downloads/rss-feeds/RSC/lib/dictionaries/cif_core.dic
dictionary named 'cif_core.dic' version 2.4.2 from 2011-04-26.

Automatic conversion script
Id: cif_fix_values 3008 2015-01-20 13:52:24Z robertas 

 Adding full bibliography for 7033769--7033772.cif.
;
_cod_original_sg_symbol_H-M 'P2(1)/c  '
_cod_database_code 7033772

loop_
_symmetry_equiv_pos_as_xyz
'x, y, z'
'-x, y+1/2, -z+1/2'
'-x, -y, -z'
'x, -y-1/2, z-1/2'

loop_
_atom_site_label
_atom_site_type_symbol
_atom_site_fract_x
_atom_site_fract_y
_atom_site_fract_z
_atom_site_U_iso_or_equiv
_atom_site_adp_type
_atom_site_occupancy
_atom_site_symmetry_multiplicity
_atom_site_calc_flag
_atom_site_refinement_flags
Ir1 Ir 0.79327(2) 0.613730(10) 0.727560(19) 0.04899(11) Uani 1 1 d .
S1 S 0.43690(19) 0.39633(9) 0.89390(18) 0.0772(6) Uani 1 1 d .
S2 S 0.3443(2) 0.61812(12) 0.6534(4) 0.1342(14) Uani 1 1 d DU
F1 F 0.4988(4) 0.7600(2) 0.7157(4) 0.0984(16) Uani 1 1 d .
F2 F 0.4682(4) 0.7074(2) 0.4034(3) 0.0972(15) Uani 1 1 d .
F3 F 1.0726(7) 0.7037(3) 0.6056(6) 0.180(4) Uani 1 1 d .
F4 F 1.0167(4) 0.80357(18) 0.8510(4) 0.1001(16) Uani 1 1 d .
O1 O 0.9419(3) 0.57467(18) 0.8288(3) 0.0557(11) Uani 1 1 d .
N1 N 0.7157(4) 0.5360(2) 0.7363(4) 0.0540(13) Uani 1 1 d .
N2 N 0.7211(4) 0.4532(2) 0.7974(4) 0.0496(12) Uani 1 1 d .
N3 N 0.7590(4) 0.6433(2) 0.8391(4) 0.0523(13) Uani 1 1 d .
N4 N 0.8336(5) 0.5913(2) 0.6142(4) 0.0559(13) Uani 1 1 d .
C1 C 0.6607(5) 0.6597(3) 0.6485(5) 0.0527(15) Uani 1 1 d .
C2 C 0.6087(6) 0.6667(3) 0.5461(5) 0.0630(18) Uani 1 1 d .
H2A H 0.6326 0.6470 0.5051 0.076 Uiso 1 1 calc R
C3 C 0.5208(6) 0.7034(3) 0.5053(5) 0.069(2) Uani 1 1 d .
C4 C 0.4823(6) 0.7350(4) 0.5599(6) 0.076(2) Uani 1 1 d .
H4A H 0.4240 0.7597 0.5307 0.091 Uiso 1 1 calc R
C5 C 0.5348(6) 0.7278(3) 0.6597(6) 0.069(2) Uani 1 1 d .
C6 C 0.6221(5) 0.6923(3) 0.7069(5) 0.0529(16) Uani 1 1 d .
C7 C 0.6790(6) 0.6833(3) 0.8133(5) 0.0589(17) Uani 1 1 d .
C8 C 0.6625(7) 0.7101(3) 0.8907(6) 0.078(2) Uani 1 1 d .
H8A H 0.6096 0.7378 0.8754 0.094 Uiso 1 1 calc R
C9 C 0.7234(8) 0.6958(4) 0.9872(6) 0.094(3) Uani 1 1 d .
H9A H 0.7108 0.7136 1.0370 0.113 Uiso 1 1 calc R
C10 C 0.8029(8) 0.6557(4) 1.0127(6) 0.084(2) Uani 1 1 d .
H10A H 0.8449 0.6462 1.0789 0.100 Uiso 1 1 calc R
C11 C 0.8184(6) 0.6298(3) 0.9363(6) 0.0667(19) Uani 1 1 d .
H11A H 0.8715 0.6022 0.9521 0.080 Uiso 1 1 calc R
C12 C 0.8868(5) 0.6776(3) 0.7280(5) 0.0552(16) Uani 1 1 d .
C13 C 0.9145(6) 0.7230(3) 0.7911(5) 0.0614(18) Uani 1 1 d .
H13A H 0.8812 0.7276 0.8348 0.074 Uiso 1 1 calc R
C14 C 0.9900(7) 0.7605(3) 0.7891(6) 0.073(2) Uani 1 1 d .
C15 C 1.0429(9) 0.7555(4) 0.7265(8) 0.109(3) Uani 1 1 d .
H15A H 1.0933 0.7817 0.7251 0.131 Uiso 1 1 calc R
C16 C 1.0183(9) 0.7104(4) 0.6667(8) 0.097(3) Uani 1 1 d .
C17 C 0.9413(7) 0.6709(3) 0.6642(6) 0.070(2) Uani 1 1 d .
C18 C 0.9110(6) 0.6228(3) 0.6013(5) 0.0603(18) Uani 1 1 d .
C19 C 0.9491(8) 0.6071(4) 0.5301(7) 0.086(3) Uani 1 1 d .
H19A H 1.0015 0.6286 0.5199 0.103 Uiso 1 1 calc R
C20 C 0.9103(9) 0.5605(4) 0.4752(6) 0.092(3) Uani 1 1 d .
H20A H 0.9389 0.5497 0.4303 0.110 Uiso 1 1 calc R
C21 C 0.8297(8) 0.5299(4) 0.4864(6) 0.086(2) Uani 1 1 d .
H21A H 0.7997 0.4992 0.4474 0.103 Uiso 1 1 calc R
C22 C 0.7942(7) 0.5465(3) 0.5582(5) 0.069(2) Uani 1 1 d .
H22A H 0.7409 0.5255 0.5679 0.083 Uiso 1 1 calc R
C23 C 0.6283(7) 0.4597(4) 0.9892(6) 0.092(3) Uani 1 1 d .
H23A H 0.6810 0.4817 0.9764 0.111 Uiso 1 1 calc R
H23B H 0.6667 0.4299 1.0321 0.111 Uiso 1 1 calc R
H23C H 0.5921 0.4815 1.0208 0.111 Uiso 1 1 calc R
C24 C 0.5429(6) 0.4378(3) 0.8935(6) 0.0646(19) Uani 1 1 d .
C25 C 0.5338(5) 0.4440(3) 0.7998(5) 0.0563(16) Uani 1 1 d .
C26 C 0.4401(6) 0.4157(3) 0.7272(6) 0.0618(18) Uani 1 1 d .
H26A H 0.4213 0.4165 0.6592 0.074 Uiso 1 1 calc R
C27 C 0.3807(6) 0.3870(3) 0.7696(7) 0.071(2) Uani 1 1 d .
C28 C 0.2826(6) 0.3504(4) 0.7202(7) 0.093(3) Uani 1 1 d .
H28A H 0.2618 0.3499 0.6498 0.111 Uiso 1 1 calc R
H28B H 0.2211 0.3636 0.7326 0.111 Uiso 1 1 calc R
H28C H 0.3017 0.3141 0.7464 0.111 Uiso 1 1 calc R
C29 C 0.5022(10) 0.5878(5) 0.8552(9) 0.128(4) Uani 1 1 d DU
H29A H 0.5719 0.5689 0.8884 0.153 Uiso 1 1 calc R
H29B H 0.4460 0.5705 0.8705 0.153 Uiso 1 1 calc R
H29C H 0.5108 0.6251 0.8772 0.153 Uiso 1 1 calc R
C30 C 0.4700(8) 0.5864(4) 0.7528(8) 0.110(3) Uani 1 1 d DU
C31 C 0.5161(6) 0.5622(3) 0.6990(7) 0.080(2) Uani 1 1 d DU
C32 C 0.4528(7) 0.5684(4) 0.5869(8) 0.122(3) Uani 1 1 d DU
H32A H 0.4744 0.5519 0.5412 0.146 Uiso 1 1 calc R
C33 C 0.3625(10) 0.6001(5) 0.5614(9) 0.147(4) Uani 1 1 d DU
C34 C 0.2845(11) 0.6172(5) 0.4558(11) 0.173(6) Uani 1 1 d DU
H34A H 0.3100 0.6014 0.4096 0.208 Uiso 1 1 calc R
H34B H 0.2842 0.6562 0.4506 0.208 Uiso 1 1 calc R
H34C H 0.2101 0.6045 0.4406 0.208 Uiso 1 1 calc R
C35 C 0.6158(5) 0.4745(3) 0.7762(5) 0.0544(16) Uani 1 1 d .
C36 C 0.6136(5) 0.5252(3) 0.7388(5) 0.0558(16) Uani 1 1 d .
C37 C 0.7788(5) 0.4914(3) 0.7710(5) 0.0520(15) Uani 1 1 d .
C38 C 0.8925(5) 0.4831(3) 0.7783(5) 0.0507(15) Uani 1 1 d .
C39 C 0.9680(5) 0.5265(3) 0.8065(5) 0.0509(15) Uani 1 1 d .
C40 C 1.0768(6) 0.5172(3) 0.8127(5) 0.0622(18) Uani 1 1 d .
H40A H 1.1293 0.5452 0.8328 0.075 Uiso 1 1 calc R
C41 C 1.1050(6) 0.4665(3) 0.7889(6) 0.069(2) Uani 1 1 d .
H41A H 1.1770 0.4609 0.7940 0.083 Uiso 1 1 calc R
C42 C 1.0312(6) 0.4250(3) 0.7585(6) 0.068(2) Uani 1 1 d .
H42A H 1.0519 0.3916 0.7416 0.082 Uiso 1 1 calc R
C43 C 0.9243(6) 0.4323(3) 0.7525(5) 0.0613(18) Uani 1 1 d .
H43A H 0.8733 0.4037 0.7315 0.074 Uiso 1 1 calc R
C44 C 0.7620(6) 0.4026(3) 0.8501(5) 0.0542(16) Uani 1 1 d .
C45 C 0.8483(6) 0.4030(3) 0.9426(6) 0.0620(18) Uani 1 1 d .
H45A H 0.8845 0.4355 0.9703 0.074 Uiso 1 1 calc R
C46 C 0.8812(6) 0.3547(3) 0.9948(6) 0.075(2) Uani 1 1 d .
H46A H 0.9391 0.3547 1.0584 0.090 Uiso 1 1 calc R
C47 C 0.8293(7) 0.3068(3) 0.9535(6) 0.072(2) Uani 1 1 d .
H47A H 0.8520 0.2745 0.9893 0.086 Uiso 1 1 calc R
C48 C 0.7453(6) 0.3060(3) 0.8610(6) 0.069(2) Uani 1 1 d .
H48A H 0.7110 0.2731 0.8334 0.083 Uiso 1 1 calc R
C49 C 0.7097(5) 0.3544(3) 0.8067(6) 0.0587(17) Uani 1 1 d .
H49A H 0.6522 0.3541 0.7429 0.070 Uiso 1 1 calc R

loop_
_atom_site_aniso_label
_atom_site_aniso_U_11
_atom_site_aniso_U_22
_atom_site_aniso_U_33
_atom_site_aniso_U_23
_atom_site_aniso_U_13
_atom_site_aniso_U_12
Ir1 0.04793(16) 0.04376(16) 0.06040(18) 0.00214(12) 0.02782(12) -0.00187(11)
S1 0.0697(13) 0.0792(14) 0.0975(15) 0.0059(11) 0.0496(12) -0.0130(10)
S2 0.0618(15) 0.097(2) 0.240(4) 0.036(2) 0.060(2) 0.0168(13)
F1 0.088(3) 0.102(4) 0.110(4) 0.008(3) 0.046(3) 0.039(3)
F2 0.087(3) 0.112(4) 0.074(3) 0.022(3) 0.015(3) -0.004(3)
F3 0.238(8) 0.156(6) 0.246(8) -0.055(6) 0.200(8) -0.098(6)
F4 0.119(4) 0.053(3) 0.124(4) -0.005(3) 0.047(3) -0.025(3)
O1 0.048(2) 0.046(3) 0.070(3) -0.006(2) 0.023(2) -0.001(2)
N1 0.047(3) 0.048(3) 0.071(3) 0.004(3) 0.029(3) -0.002(2)
N2 0.046(3) 0.044(3) 0.063(3) -0.001(2) 0.027(3) -0.004(2)
N3 0.052(3) 0.052(3) 0.061(3) 0.009(3) 0.031(3) 0.003(2)
N4 0.061(3) 0.054(3) 0.059(3) 0.004(3) 0.032(3) 0.000(3)
C1 0.054(4) 0.046(4) 0.057(4) 0.011(3) 0.022(3) -0.007(3)
C2 0.058(4) 0.056(4) 0.075(5) 0.003(4) 0.028(4) -0.009(3)
C3 0.062(4) 0.075(5) 0.058(4) 0.024(4) 0.015(4) -0.013(4)
C4 0.058(5) 0.082(6) 0.079(6) 0.016(5) 0.020(4) 0.001(4)
C5 0.056(4) 0.061(5) 0.097(6) 0.006(4) 0.039(4) 0.003(3)
C6 0.049(4) 0.046(4) 0.062(4) 0.012(3) 0.022(3) 0.004(3)
C7 0.060(4) 0.057(4) 0.070(4) 0.012(3) 0.037(4) 0.012(3)
C8 0.091(6) 0.080(6) 0.078(5) 0.012(4) 0.050(5) 0.031(5)
C9 0.130(8) 0.096(7) 0.073(6) 0.004(5) 0.060(6) 0.038(6)
C10 0.103(6) 0.092(6) 0.062(5) 0.005(4) 0.040(5) 0.022(5)
C11 0.066(5) 0.066(5) 0.069(5) 0.016(4) 0.029(4) 0.012(4)
C12 0.057(4) 0.046(4) 0.065(4) 0.013(3) 0.029(3) -0.002(3)
C13 0.064(4) 0.044(4) 0.076(5) 0.005(3) 0.029(4) -0.002(3)
C14 0.080(5) 0.047(4) 0.090(6) 0.000(4) 0.035(5) -0.008(4)
C15 0.127(9) 0.077(7) 0.145(9) -0.002(6) 0.078(8) -0.044(6)
C16 0.121(8) 0.079(6) 0.130(8) -0.009(6) 0.091(7) -0.038(6)
C17 0.077(5) 0.062(5) 0.088(5) 0.014(4) 0.050(4) -0.004(4)
C18 0.058(4) 0.061(5) 0.070(5) -0.003(3) 0.035(4) -0.001(3)
C19 0.099(7) 0.090(7) 0.096(6) 0.008(5) 0.068(6) 0.002(5)
C20 0.126(8) 0.094(7) 0.078(6) -0.002(5) 0.064(6) 0.014(6)
C21 0.096(6) 0.088(6) 0.074(5) -0.022(5) 0.037(5) -0.004(5)
C22 0.080(5) 0.064(5) 0.072(5) -0.002(4) 0.040(4) -0.007(4)
C23 0.080(6) 0.120(8) 0.082(6) -0.012(5) 0.039(5) -0.017(5)
C24 0.057(4) 0.067(5) 0.076(5) -0.007(4) 0.035(4) -0.013(3)
C25 0.051(4) 0.042(4) 0.084(5) -0.004(3) 0.036(4) -0.008(3)
C26 0.053(4) 0.055(4) 0.079(5) 0.001(4) 0.029(4) 0.000(3)
C27 0.051(4) 0.056(5) 0.110(6) -0.003(4) 0.037(4) -0.007(3)
C28 0.057(5) 0.083(7) 0.132(8) -0.005(5) 0.034(5) -0.014(4)
C29 0.105(8) 0.106(8) 0.184(9) -0.001(8) 0.072(7) 0.032(6)
C30 0.088(6) 0.097(7) 0.162(7) 0.055(6) 0.070(6) 0.017(5)
C31 0.057(4) 0.059(4) 0.137(6) 0.031(4) 0.052(4) -0.002(3)
C32 0.052(4) 0.085(6) 0.192(7) 0.066(6) 0.015(5) -0.004(4)
C33 0.104(7) 0.122(8) 0.179(8) 0.054(7) 0.023(6) -0.022(6)
C34 0.105(8) 0.126(10) 0.221(10) 0.083(8) 0.003(8) 0.000(7)
C35 0.043(3) 0.052(4) 0.069(4) -0.002(3) 0.025(3) -0.007(3)
C36 0.047(4) 0.054(4) 0.063(4) 0.004(3) 0.021(3) -0.006(3)
C37 0.056(4) 0.042(4) 0.070(4) -0.011(3) 0.039(3) -0.007(3)
C38 0.050(4) 0.050(4) 0.062(4) -0.001(3) 0.033(3) 0.001(3)
C39 0.049(4) 0.049(4) 0.058(4) -0.005(3) 0.026(3) -0.005(3)
C40 0.047(4) 0.066(5) 0.074(5) -0.003(4) 0.026(3) -0.005(3)
C41 0.059(4) 0.069(5) 0.089(5) -0.005(4) 0.039(4) 0.003(4)
C42 0.074(5) 0.053(4) 0.099(6) -0.011(4) 0.056(5) 0.007(4)
C43 0.067(4) 0.044(4) 0.082(5) -0.016(3) 0.041(4) -0.008(3)
C44 0.058(4) 0.039(3) 0.080(5) -0.005(3) 0.043(4) -0.003(3)
C45 0.068(5) 0.049(4) 0.070(5) -0.009(3) 0.031(4) -0.008(3)
C46 0.061(5) 0.068(5) 0.085(6) 0.000(4) 0.021(4) 0.003(4)
C47 0.070(5) 0.047(4) 0.097(6) 0.004(4) 0.035(5) 0.002(4)
C48 0.062(5) 0.041(4) 0.110(6) -0.017(4) 0.042(5) -0.007(3)
C49 0.055(4) 0.044(4) 0.080(4) -0.009(3) 0.030(3) -0.007(3)

loop_
_atom_type_symbol
_atom_type_description
_atom_type_scat_dispersion_real
_atom_type_scat_dispersion_imag
_atom_type_scat_source
C C 0.0033 0.0016 'International Tables Vol C Tables 4.2.6.8 and 6.1.1.4'
H H 0.0000 0.0000 'International Tables Vol C Tables 4.2.6.8 and 6.1.1.4'
N N 0.0061 0.0033 'International Tables Vol C Tables 4.2.6.8 and 6.1.1.4'
O O 0.0106 0.0060 'International Tables Vol C Tables 4.2.6.8 and 6.1.1.4'
F F 0.0171 0.0103 'International Tables Vol C Tables 4.2.6.8 and 6.1.1.4'
S S 0.1246 0.1234 'International Tables Vol C Tables 4.2.6.8 and 6.1.1.4'
Ir Ir -1.4442 7.9887 'International Tables Vol C Tables 4.2.6.8 and 6.1.1.4'

loop_
_geom_angle_atom_site_label_1
_geom_angle_atom_site_label_2
_geom_angle_atom_site_label_3
_geom_angle
C12 Ir1 C1 86.9(3)
C12 Ir1 N3 93.8(2)
C1 Ir1 N3 80.5(2)
C12 Ir1 N4 80.7(3)
C1 Ir1 N4 97.8(2)
N3 Ir1 N4 174.4(2)
C12 Ir1 O1 88.1(2)
C1 Ir1 O1 171.0(2)
N3 Ir1 O1 92.40(19)
N4 Ir1 O1 88.7(2)
C12 Ir1 N1 170.8(2)
C1 Ir1 N1 102.2(2)
N3 Ir1 N1 89.6(2)
N4 Ir1 N1 96.0(2)
O1 Ir1 N1 83.19(18)
C27 S1 C24 93.5(4)
C33 S2 C30 99.3(6)
C39 O1 Ir1 119.3(4)
C37 N1 C36 106.7(5)
C37 N1 Ir1 120.2(4)
C36 N1 Ir1 130.5(4)
C37 N2 C35 107.6(5)
C37 N2 C44 128.2(5)
C35 N2 C44 123.7(5)
C11 N3 C7 120.2(6)
C11 N3 Ir1 123.4(5)
C7 N3 Ir1 116.0(4)
C22 N4 C18 119.9(6)
C22 N4 Ir1 124.2(5)
C18 N4 Ir1 115.8(5)
C2 C1 C6 117.2(6)
C2 C1 Ir1 128.4(5)
C6 C1 Ir1 114.2(4)
C1 C2 C3 119.7(7)
C1 C2 H2A 120.2
C3 C2 H2A 120.2
C4 C3 F2 118.0(7)
C4 C3 C2 124.1(7)
F2 C3 C2 118.0(8)
C5 C4 C3 115.3(7)
C5 C4 H4A 122.4
C3 C4 H4A 122.4
C4 C5 F1 116.1(7)
C4 C5 C6 124.9(8)
F1 C5 C6 119.0(7)
C5 C6 C1 118.9(6)
C5 C6 C7 126.1(7)
C1 C6 C7 115.0(6)
N3 C7 C8 117.9(6)
N3 C7 C6 113.4(6)
C8 C7 C6 128.6(6)
C9 C8 C7 120.5(7)
C9 C8 H8A 119.7
C7 C8 H8A 119.7
C8 C9 C10 121.4(7)
C8 C9 H9A 119.3
C10 C9 H9A 119.3
C9 C10 C11 117.6(8)
C9 C10 H10A 121.2
C11 C10 H10A 121.2
N3 C11 C10 122.4(7)
N3 C11 H11A 118.8
C10 C11 H11A 118.8
C13 C12 C17 118.4(6)
C13 C12 Ir1 127.9(5)
C17 C12 Ir1 113.2(5)
C14 C13 C12 120.6(7)
C14 C13 H13A 119.7
C12 C13 H13A 119.7
F4 C14 C13 119.9(8)
F4 C14 C15 117.8(7)
C13 C14 C15 122.3(8)
C16 C15 C14 117.2(8)
C16 C15 H15A 121.4
C14 C15 H15A 121.4
C15 C16 F3 118.3(8)
C15 C16 C17 123.5(8)
F3 C16 C17 118.3(8)
C16 C17 C12 118.0(8)
C16 C17 C18 125.7(7)
C12 C17 C18 116.3(6)
N4 C18 C19 118.7(7)
N4 C18 C17 113.1(6)
C19 C18 C17 128.2(7)
C20 C19 C18 120.9(8)
C20 C19 H19A 119.5
C18 C19 H19A 119.5
C21 C20 C19 120.1(8)
C21 C20 H20A 120.0
C19 C20 H20A 120.0
C20 C21 C22 117.5(8)
C20 C21 H21A 121.2
C22 C21 H21A 121.2
N4 C22 C21 122.9(7)
N4 C22 H22A 118.6
C21 C22 H22A 118.6
C24 C23 H23A 109.5
C24 C23 H23B 109.5
H23A C23 H23B 109.5
C24 C23 H23C 109.5
H23A C23 H23C 109.5
H23B C23 H23C 109.5
C25 C24 C23 130.0(7)
C25 C24 S1 110.3(5)
C23 C24 S1 119.7(6)
C24 C25 C26 113.3(6)
C24 C25 C35 123.0(6)
C26 C25 C35 123.7(6)
C27 C26 C25 112.2(7)
C27 C26 H26A 123.9
C25 C26 H26A 123.9
C26 C27 C28 128.5(8)
C26 C27 S1 110.7(6)
C28 C27 S1 120.7(6)
C27 C28 H28A 109.5
C27 C28 H28B 109.5
H28A C28 H28B 109.5
C27 C28 H28C 109.5
H28A C28 H28C 109.5
H28B C28 H28C 109.5
C30 C29 H29A 109.5
C30 C29 H29B 109.5
H29A C29 H29B 109.5
C30 C29 H29C 109.5
H29A C29 H29C 109.5
H29B C29 H29C 109.5
C31 C30 C29 131.2(9)
C31 C30 S2 101.0(7)
C29 C30 S2 127.8(8)
C30 C31 C36 125.1(8)
C30 C31 C32 115.6(8)
C36 C31 C32 118.8(8)
C33 C32 C31 112.4(11)
C33 C32 H32A 123.8
C31 C32 H32A 123.8
C32 C33 C34 125.9(13)
C32 C33 S2 111.6(10)
C34 C33 S2 122.6(11)
C33 C34 H34A 109.5
C33 C34 H34B 109.5
H34A C34 H34B 109.5
C33 C34 H34C 109.5
H34A C34 H34C 109.5
H34B C34 H34C 109.5
C36 C35 N2 106.5(5)
C36 C35 C25 132.1(6)
N2 C35 C25 121.3(6)
C35 C36 N1 109.4(6)
C35 C36 C31 126.2(6)
N1 C36 C31 124.3(6)
N1 C37 N2 109.8(5)
N1 C37 C38 126.3(6)
N2 C37 C38 123.9(6)
C39 C38 C43 119.7(6)
C39 C38 C37 119.5(6)
C43 C38 C37 120.8(6)
O1 C39 C38 122.2(6)
O1 C39 C40 119.6(6)
C38 C39 C40 118.2(6)
C41 C40 C39 120.0(7)
C41 C40 H40A 120.0
C39 C40 H40A 120.0
C42 C41 C40 121.9(7)
C42 C41 H41A 119.0
C40 C41 H41A 119.0
C41 C42 C43 119.8(6)
C41 C42 H42A 120.1
C43 C42 H42A 120.1
C42 C43 C38 120.3(6)
C42 C43 H43A 119.9
C38 C43 H43A 119.9
C45 C44 C49 121.0(7)
C45 C44 N2 120.1(6)
C49 C44 N2 118.9(6)
C44 C45 C46 119.3(7)
C44 C45 H45A 120.4
C46 C45 H45A 120.4
C47 C46 C45 120.4(8)
C47 C46 H46A 119.8
C45 C46 H46A 119.8
C48 C47 C46 120.6(7)
C48 C47 H47A 119.7
C46 C47 H47A 119.7
C47 C48 C49 120.2(7)
C47 C48 H48A 119.9
C49 C48 H48A 119.9
C44 C49 C48 118.5(7)
C44 C49 H49A 120.8
C48 C49 H49A 120.8

loop_
_geom_bond_atom_site_label_1
_geom_bond_atom_site_label_2
_geom_bond_distance
Ir1 C12 1.991(6)
Ir1 C1 1.993(6)
Ir1 N3 2.021(5)
Ir1 N4 2.039(5)
Ir1 O1 2.128(4)
Ir1 N1 2.191(5)
S1 C27 1.685(9)
S1 C24 1.730(7)
S2 C33 1.543(13)
S2 C30 1.862(10)
F1 C5 1.366(9)
F2 C3 1.374(8)
F3 C16 1.379(10)
F4 C14 1.344(9)
O1 C39 1.311(7)
N1 C37 1.338(8)
N1 C36 1.388(8)
N2 C37 1.364(8)
N2 C35 1.389(8)
N2 C44 1.444(8)
N3 C11 1.358(9)
N3 C7 1.371(8)
N4 C22 1.343(9)
N4 C18 1.355(9)
C1 C2 1.386(9)
C1 C6 1.421(9)
C2 C3 1.387(10)
C2 H2A 0.9300
C3 C4 1.363(11)
C4 C5 1.353(10)
C4 H4A 0.9300
C5 C6 1.375(9)
C6 C7 1.448(9)
C7 C8 1.415(9)
C8 C9 1.357(11)
C8 H8A 0.9300
C9 C10 1.368(11)
C9 H9A 0.9300
C10 C11 1.386(10)
C10 H10A 0.9300
C11 H11A 0.9300
C12 C13 1.398(9)
C12 C17 1.417(9)
C13 C14 1.365(10)
C13 H13A 0.9300
C14 C15 1.380(11)
C15 C16 1.367(13)
C15 H15A 0.9300
C16 C17 1.392(10)
C17 C18 1.450(10)
C18 C19 1.400(10)
C19 C20 1.369(12)
C19 H19A 0.9300
C20 C21 1.366(12)
C20 H20A 0.9300
C21 C22 1.390(10)
C21 H21A 0.9300
C22 H22A 0.9300
C23 C24 1.490(10)
C23 H23A 0.9600
C23 H23B 0.9600
C23 H23C 0.9600
C24 C25 1.348(9)
C25 C26 1.430(9)
C25 C35 1.473(8)
C26 C27 1.385(10)
C26 H26A 0.9300
C27 C28 1.487(10)
C28 H28A 0.9600
C28 H28B 0.9600
C28 H28C 0.9600
C29 C30 1.392(12)
C29 H29A 0.9600
C29 H29B 0.9600
C29 H29C 0.9600
C30 C31 1.328(11)
C31 C36 1.477(10)
C31 C32 1.519(11)
C32 C33 1.336(12)
C32 H32A 0.9300
C33 C34 1.524(13)
C34 H34A 0.9600
C34 H34B 0.9600
C34 H34C 0.9600
C35 C36 1.356(9)
C37 C38 1.470(8)
C38 C39 1.396(9)
C38 C43 1.416(9)
C39 C40 1.416(9)
C40 C41 1.386(10)
C40 H40A 0.9300
C41 C42 1.346(10)
C41 H41A 0.9300
C42 C43 1.385(9)
C42 H42A 0.9300
C43 H43A 0.9300
C44 C45 1.363(10)
C44 C49 1.382(9)
C45 C46 1.379(10)
C45 H45A 0.9300
C46 C47 1.367(11)
C46 H46A 0.9300
C47 C48 1.350(10)
C47 H47A 0.9300
C48 C49 1.399(10)
C48 H48A 0.9300
C49 H49A 0.9300
